data_7157212
loop_
_publ_author_name
'Matamoros, Esther'
'Cintas, Pedro'
'Light, Mark'
'Palacios, Juan C.'

_publ_section_title
;
 Electronic effects in tautomeric equilibria: The case of chiral imines
 from D-glucamine and 2-hydroxyacetophenones
;
_journal_name_full 'Organic &amp; Biomolecular Chemistry'
_journal_paper_doi 10.1039/C9OB02147G
_journal_year 2019
_chemical_absolute_configuration ad
_chemical_formula_moiety 'C28 H34 Br N O13, C26 H32 Br N O12'
_chemical_formula_sum 'C54 H66 Br2 N2 O25'
_chemical_formula_weight 1302.90
_space_group_crystal_system monoclinic
_space_group_IT_number 4
_space_group_name_Hall 'P 2yb'
_space_group_name_H-M_alt 'P 1 21 1'
_atom_sites_solution_hydrogens geom
_atom_sites_solution_primary direct
_audit_creation_date 2019-09-23
_audit_creation_method
;
Olex2 1.2
(compiled 2018.05.29 svn.r3508 for OlexSys, GUI svn.r5506)
;
_audit_update_record
;
2019-09-23 deposited with the CCDC.	2019-11-15 downloaded from the CCDC.
;
_cell_angle_alpha 90
_cell_angle_beta 90.1091(12)
_cell_angle_gamma 90
_cell_formula_units_Z 2
_cell_length_a 10.06056(13)
_cell_length_b 8.66685(10)
_cell_length_c 33.7640(4)
_cell_measurement_reflns_used 35897
_cell_measurement_temperature 100(2)
_cell_measurement_theta_max 30.6480
_cell_measurement_theta_min 2.0340
_cell_volume 2943.99(6)
_computing_cell_refinement
;
CrysAlisPro, Agilent Technologies,
Version 1.171.37.35 (release 13-08-2014 CrysAlis171 .NET)
(compiled Aug 13 2014,18:06:01)
;
_computing_data_collection
;
CrysAlisPro, Agilent Technologies,
Version 1.171.37.35 (release 13-08-2014 CrysAlis171 .NET)
(compiled Aug 13 2014,18:06:01)
;
_computing_data_reduction
;
CrysAlisPro, Agilent Technologies,
Version 1.171.37.35 (release 13-08-2014 CrysAlis171 .NET)
(compiled Aug 13 2014,18:06:01)
;
_computing_molecular_graphics 'Olex2 (Dolomanov et al., 2009)'
_computing_publication_material 'Olex2 (Dolomanov et al., 2009)'
_computing_structure_refinement 'ShelXL (Sheldrick, 2015)'
_computing_structure_solution 'ShelXT (Sheldrick, 2015)'
_diffrn_ambient_temperature 100(2)
_diffrn_detector 'CCD area detector'
_diffrn_detector_area_resol_mean 28.5714
_diffrn_detector_type 'Rigaku HG Saturn724+ (2x2 bin mode)'
_diffrn_measured_fraction_theta_full 0.999
_diffrn_measured_fraction_theta_max 0.931
_diffrn_measurement_details
;
#__ type_ start__ end____ width___ exp.time_
  1 omega  -96.00   39.00   1.0000    8.0000
omega____ theta____ kappa____ phi______ frames
    -      -19.0000    0.0000  120.0000 135

#__ type_ start__ end____ width___ exp.time_
  2 omega  -58.00   71.00   1.0000    8.0000
omega____ theta____ kappa____ phi______ frames
    -      -19.0000   72.0000  -90.0000 129

#__ type_ start__ end____ width___ exp.time_
  3 omega  -69.00   20.00   1.0000    8.0000
omega____ theta____ kappa____ phi______ frames
    -      -19.0000  -72.0000  -60.0000 89

#__ type_ start__ end____ width___ exp.time_
  4 omega  -49.00  -19.00   1.0000    8.0000
omega____ theta____ kappa____ phi______ frames
    -      -19.0000   72.0000 -150.0000 30

#__ type_ start__ end____ width___ exp.time_
  5 omega -109.00   71.00   1.0000    8.0000
omega____ theta____ kappa____ phi______ frames
    -      -19.0000    0.0000  -60.0000 180

#__ type_ start__ end____ width___ exp.time_
  6 omega  -69.00   20.00   1.0000    8.0000
omega____ theta____ kappa____ phi______ frames
    -      -19.0000  -72.0000  -90.0000 89

#__ type_ start__ end____ width___ exp.time_
  7 omega  -58.00    9.00   1.0000    8.0000
omega____ theta____ kappa____ phi______ frames
    -      -19.0000   72.0000  -30.0000 67

#__ type_ start__ end____ width___ exp.time_
  8 omega  -45.00   20.00   1.0000    8.0000
omega____ theta____ kappa____ phi______ frames
    -      -19.0000   72.0000   30.0000 65
;
_diffrn_measurement_device 'four-circle \k diffractometer'
_diffrn_measurement_device_type 'dtrek-CrysAlisPro-abstract goniometer imported rigaku-d*trek images'
_diffrn_measurement_method 'profile data from \w-scans'
_diffrn_measurement_specimen_support 'MiTeGen MicroMesh'
_diffrn_orient_matrix_UB_11 -0.0206547000
_diffrn_orient_matrix_UB_12 -0.0053230000
_diffrn_orient_matrix_UB_13 0.0200258000
_diffrn_orient_matrix_UB_21 -0.0661937000
_diffrn_orient_matrix_UB_22 0.0168745000
_diffrn_orient_matrix_UB_23 -0.0058053000
_diffrn_orient_matrix_UB_31 -0.0126550000
_diffrn_orient_matrix_UB_32 -0.0799223000
_diffrn_orient_matrix_UB_33 -0.0025716000
_diffrn_radiation_collimation 0.3
_diffrn_radiation_monochromator 'Confocal mirrors, HF Varimax'
_diffrn_radiation_probe x-ray
_diffrn_radiation_type MoK\a
_diffrn_radiation_wavelength 0.71073
_diffrn_reflns_av_R_equivalents 0.0338
_diffrn_reflns_av_unetI/netI 0.0356
_diffrn_reflns_Laue_measured_fraction_full 0.999
_diffrn_reflns_Laue_measured_fraction_max 0.931
_diffrn_reflns_limit_h_max 14
_diffrn_reflns_limit_h_min -14
_diffrn_reflns_limit_k_max 12
_diffrn_reflns_limit_k_min -12
_diffrn_reflns_limit_l_max 48
_diffrn_reflns_limit_l_min -47
_diffrn_reflns_number 60113
_diffrn_reflns_point_group_measured_fraction_full 1.000
_diffrn_reflns_point_group_measured_fraction_max 0.908
_diffrn_reflns_theta_full 25.242
_diffrn_reflns_theta_max 30.872
_diffrn_reflns_theta_min 2.113
_diffrn_source 'Rotating-anode X-ray tube'
_diffrn_source_current 55.0
_diffrn_source_power 2.475
_diffrn_source_target Mo
_diffrn_source_type 'Rigaku FR-E+ SuperBright'
_diffrn_source_voltage 45.0
_exptl_absorpt_coefficient_mu 1.462
_exptl_absorpt_correction_T_max 1.00000
_exptl_absorpt_correction_T_min 0.93938
_exptl_absorpt_correction_type multi-scan
_exptl_absorpt_process_details
;
CrysAlisPro, Agilent Technologies,
Version 1.171.37.35 (release 13-08-2014 CrysAlis171 .NET)
(compiled Aug 13 2014,18:06:01)
Empirical absorption correction using spherical harmonics,
 implemented in SCALE3 ABSPACK scaling algorithm.
;
_exptl_crystal_colour 'clear colourless'
_exptl_crystal_colour_lustre clear
_exptl_crystal_colour_primary colourless
_exptl_crystal_density_diffrn 1.470
_exptl_crystal_description prism
_exptl_crystal_F_000 1348
_exptl_crystal_recrystallization_method 'The material was recrystallised from --- by slow evaporation'
_exptl_crystal_size_max 0.25
_exptl_crystal_size_mid 0.05
_exptl_crystal_size_min 0.04
_refine_diff_density_max 0.292
_refine_diff_density_min -0.326
_refine_diff_density_rms 0.063
_refine_ls_abs_structure_details
;
 Flack x determined using 6324 quotients [(I+)-(I-)]/[(I+)+(I-)]
 (Parsons, Flack and Wagner, Acta Cryst. B69 (2013) 249-259).
;
_refine_ls_abs_structure_Flack -0.0045(16)
_refine_ls_extinction_method none
_refine_ls_goodness_of_fit_ref 1.025
_refine_ls_hydrogen_treatment constr
_refine_ls_matrix_type full
_refine_ls_number_parameters 762
_refine_ls_number_reflns 16894
_refine_ls_number_restraints 4
_refine_ls_restrained_S_all 1.025
_refine_ls_R_factor_all 0.0379
_refine_ls_R_factor_gt 0.0310
_refine_ls_shift/su_max 0.001
_refine_ls_shift/su_mean 0.000
_refine_ls_structure_factor_coef Fsqd
_refine_ls_weighting_details 'w=1/[\s^2^(Fo^2^)+(0.0321P)^2^+0.5724P] where P=(Fo^2^+2Fc^2^)/3'
_refine_ls_weighting_scheme calc
_refine_ls_wR_factor_gt 0.0636
_refine_ls_wR_factor_ref 0.0662
_reflns_Friedel_coverage 0.840
_reflns_Friedel_fraction_full 1.000
_reflns_Friedel_fraction_max 0.881
_reflns_number_gt 15295
_reflns_number_total 16894
_reflns_threshold_expression 'I > 2\s(I)'
_cod_data_source_file c9ob02147g2.cif
_cod_data_source_block 2015acc0016_k_100k
_cod_database_code 7157212
_shelx_shelxl_version_number 2016/6
_shelx_space_group_comment
;
The symmetry employed for this shelxl refinement is uniquely defined
by the following loop, which should always be used as a source of
symmetry information in preference to the above space-group names.
They are only intended as comments.
;
_diffrn_measurement_device_type2 'Rigaku AFC12 (Right)'
_reflns_odcompleteness_completeness 93.16
_reflns_odcompleteness_iscentric 1
_reflns_odcompleteness_theta 30.80
_olex2_refinement_description
;
1. Fixed Uiso
 At 1.2 times of:
  All C(H) groups, All C(H,H) groups
 At 1.5 times of:
  All C(H,H,H) groups
2. Rigid body (RIGU) restrains
 Br11, C101
 with sigma for 1-2 distances of 0.004 and sigma for 1-3 distances of 0.004
3.a Ternary CH refined with riding coordinates:
 C114(H114), C117(H117), C120(H120), C123(H123), C214(H214), C215(H215),
 C218(H218), C221(H221)
3.b Secondary CH2 refined with riding coordinates:
 C113(H11F,H11G), C126(H12G,H12H), C213(H21G,H21H), C224(H22G,H22H)
3.c Aromatic/amide H refined with riding coordinates:
 C102(H102), C103(H103), C106(H106), C202(H202), C203(H203), C206(H206)
3.d X=CH2 refined with riding coordinates:
 C110(H11A,H11B)
3.e Idealised Me refined as rotating group:
 C108(H10A,H10B,H10C), C112(H11C,H11D,H11E), C116(H11H,H11I,H11J), C119(H11K,
 H11L,H11M), C122(H12A,H12B,H12C), C125(H12D,H12E,H12F), C128(H12I,H12J,H12K),
 C208(H20A,H20B,H20C), C210(H21A,H21B,H21C), C212(H21D,H21E,H21F), C217(H21I,
 H21J,H21K), C220(H22A,H22B,H22C), C223(H22D,H22E,H22F), C226(H22I,H22J,H22K)
;
_olex2_diffrn_ambient_temperature_device 'Oxford Cryosystems'
_olex2_submission_special_instructions 'No special instructions were received'

loop_
_space_group_symop_operation_xyz
'x, y, z'
'-x, y+1/2, -z'

loop_
_atom_site_label
_atom_site_type_symbol
_atom_site_fract_x
_atom_site_fract_y
_atom_site_fract_z
_atom_site_U_iso_or_equiv
_atom_site_adp_type
_atom_site_occupancy
_atom_site_site_symmetry_order
_atom_site_calc_flag
_atom_site_refinement_flags_posn
_atom_site_refinement_flags_adp
Br11 Br 0.97057(3) 0.49406(3) 0.78319(2) 0.02156(6) Uani 1 1 d . U
O101 O 0.9287(2) 0.0381(2) 0.64895(5) 0.0229(4) Uani 1 1 d . .
O102 O 0.8657(2) 0.2180(2) 0.60440(6) 0.0281(5) Uani 1 1 d . .
O103 O 0.39966(19) 0.3523(2) 0.72052(5) 0.0221(4) Uani 1 1 d . .
O104 O 0.46832(17) 0.19606(18) 0.60901(5) 0.0150(3) Uani 1 1 d . .
O105 O 0.3216(2) 0.0666(2) 0.64673(6) 0.0266(4) Uani 1 1 d . .
O106 O 0.55681(16) 0.47255(19) 0.57805(5) 0.0152(3) Uani 1 1 d . .
O107 O 0.63730(19) 0.6778(2) 0.61173(5) 0.0234(4) Uani 1 1 d . .
O108 O 0.32663(18) 0.57951(19) 0.54755(5) 0.0162(3) Uani 1 1 d . .
O109 O 0.3426(2) 0.4323(2) 0.49268(5) 0.0282(5) Uani 1 1 d . .
O110 O 0.09706(18) 0.3954(2) 0.55594(5) 0.0174(3) Uani 1 1 d . .
O111 O 0.15874(19) 0.1448(2) 0.55269(6) 0.0260(4) Uani 1 1 d . .
O112 O 0.20205(19) 0.5876(2) 0.64493(5) 0.0232(4) Uani 1 1 d . .
O113 O 0.0245(2) 0.7042(3) 0.67198(6) 0.0349(5) Uani 1 1 d . .
N101 N 0.5759(2) 0.2434(2) 0.69058(6) 0.0151(4) Uani 1 1 d . .
C101 C 0.9556(3) 0.3528(3) 0.74054(7) 0.0183(5) Uani 1 1 d . U
C102 C 1.0704(3) 0.3016(3) 0.72208(8) 0.0218(5) Uani 1 1 d . .
H102 H 1.155468 0.335817 0.730629 0.026 Uiso 1 1 calc R .
C103 C 1.0577(3) 0.1992(3) 0.69085(8) 0.0217(5) Uani 1 1 d . .
H103 H 1.134659 0.163919 0.677345 0.026 Uiso 1 1 calc R .
C104 C 0.9335(3) 0.1479(3) 0.67920(7) 0.0190(5) Uani 1 1 d . .
C105 C 0.8168(3) 0.1955(3) 0.69816(7) 0.0156(5) Uani 1 1 d . .
C106 C 0.8304(2) 0.3028(3) 0.72887(7) 0.0158(5) Uani 1 1 d . .
H106 H 0.753562 0.341707 0.741788 0.019 Uiso 1 1 calc R .
C107 C 0.8890(3) 0.0858(3) 0.61249(8) 0.0217(5) Uani 1 1 d . .
C108 C 0.8802(3) -0.0499(3) 0.58567(9) 0.0306(7) Uani 1 1 d . .
H10A H 0.969740 -0.088913 0.580210 0.046 Uiso 1 1 calc GR .
H10B H 0.837534 -0.019260 0.560769 0.046 Uiso 1 1 calc GR .
H10C H 0.827473 -0.131088 0.598360 0.046 Uiso 1 1 calc GR .
C109 C 0.6829(2) 0.1325(3) 0.68804(7) 0.0160(5) Uani 1 1 d . .
C110 C 0.6577(3) -0.0125(3) 0.67787(7) 0.0212(5) Uani 1 1 d . .
H11A H 0.569182 -0.043757 0.672228 0.025 Uiso 1 1 calc R .
H11B H 0.728276 -0.085086 0.676220 0.025 Uiso 1 1 calc R .
C111 C 0.4838(3) 0.2498(3) 0.72027(7) 0.0184(5) Uani 1 1 d . .
C112 C 0.4890(3) 0.1272(3) 0.75231(8) 0.0251(6) Uani 1 1 d . .
H11C H 0.446295 0.166401 0.776357 0.038 Uiso 1 1 calc GR .
H11D H 0.581843 0.101376 0.758085 0.038 Uiso 1 1 calc GR .
H11E H 0.442130 0.034628 0.743175 0.038 Uiso 1 1 calc GR .
C113 C 0.5700(2) 0.3609(3) 0.65948(7) 0.0153(5) Uani 1 1 d . .
H11F H 0.652989 0.357431 0.643793 0.018 Uiso 1 1 calc R .
H11G H 0.563658 0.464226 0.671830 0.018 Uiso 1 1 calc R .
C114 C 0.4512(2) 0.3366(3) 0.63195(7) 0.0136(4) Uani 1 1 d . .
H114 H 0.368020 0.328984 0.648005 0.016 Uiso 1 1 calc R .
C115 C 0.3935(3) 0.0717(3) 0.61834(7) 0.0173(5) Uani 1 1 d . .
C116 C 0.4139(3) -0.0553(3) 0.58908(9) 0.0258(6) Uani 1 1 d . .
H11H H 0.371434 -0.027794 0.563917 0.039 Uiso 1 1 calc GR .
H11I H 0.374437 -0.150724 0.599275 0.039 Uiso 1 1 calc GR .
H11J H 0.509357 -0.070832 0.584866 0.039 Uiso 1 1 calc GR .
C117 C 0.4380(2) 0.4677(3) 0.60236(7) 0.0137(4) Uani 1 1 d . .
H117 H 0.426060 0.568000 0.616560 0.016 Uiso 1 1 calc R .
C118 C 0.6481(2) 0.5838(3) 0.58580(7) 0.0169(5) Uani 1 1 d . .
C119 C 0.7622(3) 0.5695(3) 0.55752(9) 0.0273(6) Uani 1 1 d . .
H11K H 0.802732 0.467176 0.560270 0.041 Uiso 1 1 calc GR .
H11L H 0.828603 0.648943 0.563475 0.041 Uiso 1 1 calc GR .
H11M H 0.729907 0.582893 0.530339 0.041 Uiso 1 1 calc GR .
C120 C 0.3257(2) 0.4438(3) 0.57246(7) 0.0140(4) Uani 1 1 d . .
H120 H 0.348354 0.352450 0.555684 0.017 Uiso 1 1 calc R .
C121 C 0.3469(3) 0.5567(3) 0.50817(7) 0.0188(5) Uani 1 1 d . .
C122 C 0.3776(3) 0.7056(3) 0.48799(8) 0.0269(6) Uani 1 1 d . .
H12A H 0.329470 0.789574 0.501089 0.040 Uiso 1 1 calc GR .
H12B H 0.350147 0.699591 0.460173 0.040 Uiso 1 1 calc GR .
H12C H 0.473391 0.725511 0.489461 0.040 Uiso 1 1 calc GR .
C123 C 0.1861(3) 0.4201(3) 0.58913(7) 0.0165(5) Uani 1 1 d . .
H123 H 0.185432 0.327098 0.606655 0.020 Uiso 1 1 calc R .
C124 C 0.0910(3) 0.2503(3) 0.54097(8) 0.0193(5) Uani 1 1 d . .
C125 C -0.0109(3) 0.2405(3) 0.50892(8) 0.0244(6) Uani 1 1 d . .
H12D H -0.099905 0.248143 0.520527 0.037 Uiso 1 1 calc GR .
H12E H -0.002149 0.141650 0.495071 0.037 Uiso 1 1 calc GR .
H12F H 0.002266 0.325216 0.490117 0.037 Uiso 1 1 calc GR .
C126 C 0.1224(3) 0.5546(3) 0.61060(8) 0.0226(6) Uani 1 1 d . .
H12G H 0.118566 0.646010 0.593042 0.027 Uiso 1 1 calc R .
H12H H 0.030669 0.527726 0.618617 0.027 Uiso 1 1 calc R .
C127 C 0.1386(3) 0.6678(3) 0.67416(7) 0.0235(5) Uani 1 1 d . .
C128 C 0.2328(3) 0.7032(4) 0.70744(9) 0.0311(7) Uani 1 1 d . .
H12I H 0.284628 0.610760 0.713845 0.047 Uiso 1 1 calc GR .
H12J H 0.182244 0.735600 0.730786 0.047 Uiso 1 1 calc GR .
H12K H 0.292983 0.786374 0.699418 0.047 Uiso 1 1 calc GR .
Br21 Br 0.39613(3) 0.15402(3) 0.25450(2) 0.02442(6) Uani 1 1 d . .
O201 O 0.02666(17) 0.60569(19) 0.17440(5) 0.0186(4) Uani 1 1 d . .
O202 O -0.1442(3) 0.4398(3) 0.16725(9) 0.0540(8) Uani 1 1 d . .
O203 O 0.52991(18) 0.7737(2) 0.14455(5) 0.0207(4) Uani 1 1 d . .
O204 O 0.30526(17) 0.34888(19) 0.11198(5) 0.0147(3) Uani 1 1 d . .
O205 O 0.52646(16) 0.1676(2) 0.12160(5) 0.0162(3) Uani 1 1 d . .
O206 O 0.7397(2) 0.1343(3) 0.10370(6) 0.0391(6) Uani 1 1 d . .
O207 O 0.29711(17) 0.0535(2) 0.08339(5) 0.0150(3) Uani 1 1 d . .
O208 O 0.16202(19) 0.1932(2) 0.04365(5) 0.0217(4) Uani 1 1 d . .
O209 O 0.60389(16) -0.0099(2) 0.03053(5) 0.0154(3) Uani 1 1 d . .
O210 O 0.7091(2) -0.2183(2) 0.05513(6) 0.0273(4) Uani 1 1 d . .
O211 O 0.34342(18) -0.1192(2) -0.00101(5) 0.0178(4) Uani 1 1 d . .
O212 O 0.14370(19) -0.1816(2) 0.02499(6) 0.0232(4) Uani 1 1 d . .
N1I N 0.3897(2) 0.5830(2) 0.12890(6) 0.0151(4) Uani 1 1 d . .
C201 C 0.2764(3) 0.2926(3) 0.22901(7) 0.0179(5) Uani 1 1 d . .
C202 C 0.1597(3) 0.3359(3) 0.24788(7) 0.0213(5) Uani 1 1 d . .
H202 H 0.137878 0.296202 0.273273 0.026 Uiso 1 1 calc R .
C203 C 0.0762(3) 0.4380(3) 0.22881(7) 0.0197(5) Uani 1 1 d . .
H203 H -0.003082 0.471386 0.241398 0.024 Uiso 1 1 calc R .
C204 C 0.1077(2) 0.4923(3) 0.19123(7) 0.0158(4) Uani 1 1 d . .
C205 C 0.2221(3) 0.4461(3) 0.17163(7) 0.0145(5) Uani 1 1 d . .
C206 C 0.3080(3) 0.3442(3) 0.19160(7) 0.0157(5) Uani 1 1 d . .
H206 H 0.387885 0.311079 0.179285 0.019 Uiso 1 1 calc R .
C207 C -0.1000(3) 0.5659(4) 0.16271(9) 0.0285(6) Uani 1 1 d . .
C208 C -0.1645(3) 0.6998(4) 0.14271(11) 0.0366(8) Uani 1 1 d . .
H20A H -0.131245 0.796022 0.154308 0.055 Uiso 1 1 calc GR .
H20B H -0.261019 0.693806 0.146304 0.055 Uiso 1 1 calc GR .
H20C H -0.143721 0.697602 0.114370 0.055 Uiso 1 1 calc GR .
C209 C 0.2641(2) 0.4918(3) 0.12924(6) 0.0142(4) Uani 1 1 d . .
C210 C 0.1587(3) 0.5629(3) 0.10246(7) 0.0198(5) Uani 1 1 d . .
H21A H 0.193376 0.571047 0.075437 0.030 Uiso 1 1 calc GR .
H21B H 0.135698 0.665943 0.112252 0.030 Uiso 1 1 calc GR .
H21C H 0.079231 0.497556 0.102462 0.030 Uiso 1 1 calc GR .
C211 C 0.4167(3) 0.7204(3) 0.14628(7) 0.0160(5) Uani 1 1 d . .
C212 C 0.3079(3) 0.8102(3) 0.16621(7) 0.0188(5) Uani 1 1 d . .
H21D H 0.344527 0.865943 0.188998 0.028 Uiso 1 1 calc GR .
H21E H 0.238531 0.739029 0.175235 0.028 Uiso 1 1 calc GR .
H21F H 0.269619 0.884008 0.147400 0.028 Uiso 1 1 calc GR .
C213 C 0.4960(2) 0.4999(3) 0.10807(7) 0.0165(4) Uani 1 1 d . .
H21G H 0.561585 0.456151 0.126857 0.020 Uiso 1 1 calc R .
H21H H 0.542320 0.567539 0.088933 0.020 Uiso 1 1 calc R .
C214 C 0.4175(2) 0.3729(3) 0.08699(7) 0.0153(5) Uani 1 1 d . .
H214 H 0.387231 0.410706 0.060485 0.018 Uiso 1 1 calc R .
C215 C 0.4915(2) 0.2205(3) 0.08224(7) 0.0154(5) Uani 1 1 d . .
H215 H 0.575252 0.240272 0.067189 0.019 Uiso 1 1 calc R .
C216 C 0.6565(3) 0.1343(3) 0.12876(8) 0.0213(5) Uani 1 1 d . .
C217 C 0.6776(3) 0.0995(3) 0.17172(8) 0.0248(6) Uani 1 1 d . .
H21I H 0.651934 0.189253 0.187602 0.037 Uiso 1 1 calc GR .
H21J H 0.771640 0.075871 0.176388 0.037 Uiso 1 1 calc GR .
H21K H 0.623198 0.010537 0.179293 0.037 Uiso 1 1 calc GR .
C218 C 0.4120(2) 0.0972(3) 0.06041(7) 0.0145(4) Uani 1 1 d . .
H218 H 0.382401 0.138479 0.034190 0.017 Uiso 1 1 calc R .
C219 C 0.1780(3) 0.1165(3) 0.07280(7) 0.0173(5) Uani 1 1 d . .
C220 C 0.0737(3) 0.0745(4) 0.10237(8) 0.0254(6) Uani 1 1 d . .
H22A H 0.057841 -0.037025 0.101459 0.038 Uiso 1 1 calc GR .
H22B H -0.008917 0.129279 0.096078 0.038 Uiso 1 1 calc GR .
H22C H 0.103699 0.103689 0.128966 0.038 Uiso 1 1 calc GR .
C221 C 0.4896(2) -0.0524(3) 0.05412(7) 0.0143(5) Uani 1 1 d . .
H221 H 0.521113 -0.091137 0.080404 0.017 Uiso 1 1 calc R .
C222 C 0.7134(3) -0.0997(3) 0.03658(7) 0.0172(5) Uani 1 1 d . .
C223 C 0.8338(3) -0.0316(3) 0.01786(8) 0.0216(5) Uani 1 1 d . .
H22D H 0.812972 -0.000888 -0.009383 0.032 Uiso 1 1 calc GR .
H22E H 0.905427 -0.108247 0.017655 0.032 Uiso 1 1 calc GR .
H22F H 0.862245 0.059077 0.033002 0.032 Uiso 1 1 calc GR .
C224 C 0.4082(3) -0.1776(3) 0.03421(7) 0.0172(5) Uani 1 1 d . .
H22G H 0.466916 -0.264831 0.027007 0.021 Uiso 1 1 calc R .
H22H H 0.340305 -0.216468 0.052917 0.021 Uiso 1 1 calc R .
C225 C 0.2081(3) -0.1286(3) -0.00178(7) 0.0183(5) Uani 1 1 d . .
C226 C 0.1531(3) -0.0650(3) -0.03968(8) 0.0259(6) Uani 1 1 d . .
H22I H 0.158861 0.047902 -0.039255 0.039 Uiso 1 1 calc GR .
H22J H 0.059966 -0.096187 -0.042510 0.039 Uiso 1 1 calc GR .
H22K H 0.204565 -0.104991 -0.062051 0.039 Uiso 1 1 calc GR .

loop_
_atom_site_aniso_label
_atom_site_aniso_U_11
_atom_site_aniso_U_22
_atom_site_aniso_U_33
_atom_site_aniso_U_23
_atom_site_aniso_U_13
_atom_site_aniso_U_12
Br11 0.01941(13) 0.02104(12) 0.02421(12) -0.00124(10) -0.00501(10) -0.00256(10)
O101 0.0272(11) 0.0217(9) 0.0200(9) -0.0005(7) 0.0034(8) 0.0069(7)
O102 0.0397(13) 0.0234(10) 0.0213(9) 0.0017(8) 0.0025(9) 0.0018(9)
O103 0.0176(10) 0.0283(10) 0.0202(9) -0.0034(8) 0.0010(7) 0.0023(8)
O104 0.0165(9) 0.0130(8) 0.0155(8) -0.0010(6) 0.0009(7) 0.0000(6)
O105 0.0243(11) 0.0208(9) 0.0347(11) 0.0002(8) 0.0105(9) -0.0041(8)
O106 0.0131(8) 0.0159(8) 0.0167(8) -0.0006(6) 0.0026(6) -0.0021(6)
O107 0.0229(10) 0.0185(9) 0.0287(9) -0.0064(8) 0.0042(8) -0.0058(7)
O108 0.0184(9) 0.0141(8) 0.0161(8) 0.0036(7) -0.0002(7) 0.0004(7)
O109 0.0401(13) 0.0276(10) 0.0169(9) 0.0004(8) -0.0020(9) 0.0009(9)
O110 0.0135(9) 0.0198(8) 0.0188(8) 0.0009(7) -0.0033(7) -0.0003(7)
O111 0.0252(10) 0.0199(9) 0.0329(10) 0.0000(8) -0.0050(8) 0.0010(8)
O112 0.0177(9) 0.0321(10) 0.0199(9) -0.0088(8) 0.0008(7) 0.0037(8)
O113 0.0298(12) 0.0451(13) 0.0299(11) -0.0059(9) 0.0073(9) 0.0163(10)
N101 0.0126(10) 0.0179(10) 0.0147(9) 0.0020(8) -0.0003(8) 0.0004(8)
C101 0.0194(13) 0.0175(11) 0.0180(11) 0.0003(9) -0.0016(10) 0.0000(9)
C102 0.0136(12) 0.0245(13) 0.0272(13) 0.0064(10) -0.0007(10) -0.0001(10)
C103 0.0154(13) 0.0248(13) 0.0249(13) 0.0051(10) 0.0060(10) 0.0053(10)
C104 0.0220(13) 0.0186(11) 0.0165(10) 0.0034(10) 0.0024(9) 0.0033(11)
C105 0.0155(12) 0.0181(12) 0.0131(10) 0.0030(8) -0.0017(9) 0.0028(9)
C106 0.0127(12) 0.0183(11) 0.0164(11) 0.0029(9) 0.0013(9) 0.0020(9)
C107 0.0209(14) 0.0244(13) 0.0198(12) -0.0007(10) 0.0061(10) -0.0016(11)
C108 0.0435(19) 0.0241(14) 0.0241(13) -0.0047(11) 0.0065(13) -0.0083(12)
C109 0.0174(12) 0.0189(12) 0.0119(10) 0.0020(9) -0.0013(9) 0.0028(9)
C110 0.0229(13) 0.0210(11) 0.0196(11) 0.0033(10) -0.0044(10) 0.0001(11)
C111 0.0141(12) 0.0246(13) 0.0164(11) -0.0035(10) 0.0004(9) -0.0024(10)
C112 0.0251(14) 0.0307(15) 0.0194(12) 0.0050(10) 0.0026(11) -0.0019(11)
C113 0.0150(12) 0.0149(10) 0.0161(11) 0.0010(9) -0.0008(9) -0.0003(9)
C114 0.0122(11) 0.0135(10) 0.0151(10) -0.0014(8) -0.0003(9) 0.0013(8)
C115 0.0143(12) 0.0154(11) 0.0224(12) 0.0015(9) -0.0029(10) 0.0007(9)
C116 0.0296(16) 0.0163(12) 0.0313(14) -0.0034(10) -0.0016(12) 0.0025(11)
C117 0.0104(11) 0.0153(11) 0.0154(10) -0.0001(8) 0.0008(8) -0.0008(8)
C118 0.0136(12) 0.0141(11) 0.0229(12) 0.0033(9) 0.0008(10) -0.0015(9)
C119 0.0208(14) 0.0233(13) 0.0380(16) -0.0069(12) 0.0089(12) -0.0055(11)
C120 0.0142(12) 0.0140(10) 0.0137(10) 0.0014(8) -0.0004(9) 0.0014(8)
C121 0.0142(12) 0.0243(12) 0.0178(12) 0.0050(10) -0.0022(10) -0.0002(10)
C122 0.0241(15) 0.0295(14) 0.0271(14) 0.0122(11) 0.0003(12) -0.0038(11)
C123 0.0148(12) 0.0196(11) 0.0150(11) 0.0015(9) -0.0025(9) 0.0006(9)
C124 0.0136(12) 0.0242(12) 0.0201(12) -0.0002(10) 0.0027(10) -0.0026(10)
C125 0.0225(14) 0.0285(14) 0.0222(13) -0.0030(11) -0.0018(11) -0.0044(11)
C126 0.0173(13) 0.0298(13) 0.0207(12) -0.0046(10) -0.0024(10) 0.0073(11)
C127 0.0291(15) 0.0197(12) 0.0217(12) 0.0009(10) 0.0065(10) 0.0035(11)
C128 0.0360(18) 0.0319(15) 0.0254(14) -0.0098(11) 0.0018(13) 0.0030(12)
Br21 0.02915(15) 0.02336(12) 0.02071(12) 0.00710(10) -0.00526(10) -0.00121(11)
O201 0.0111(8) 0.0196(8) 0.0251(9) -0.0030(7) 0.0009(7) 0.0022(6)
O202 0.0345(14) 0.0387(13) 0.089(2) 0.0130(14) -0.0264(15) -0.0173(11)
O203 0.0161(9) 0.0212(9) 0.0248(9) -0.0027(7) 0.0008(8) -0.0025(7)
O204 0.0125(8) 0.0160(8) 0.0158(8) -0.0022(6) 0.0028(6) 0.0016(6)
O205 0.0125(8) 0.0209(8) 0.0152(7) 0.0006(7) -0.0021(6) 0.0038(7)
O206 0.0143(10) 0.0734(17) 0.0295(11) -0.0116(11) -0.0001(8) 0.0114(11)
O207 0.0097(8) 0.0187(8) 0.0164(8) 0.0008(6) 0.0018(7) 0.0016(6)
O208 0.0194(10) 0.0259(10) 0.0197(9) 0.0011(7) -0.0035(7) 0.0065(7)
O209 0.0127(8) 0.0179(7) 0.0156(7) 0.0008(7) 0.0022(6) 0.0028(7)
O210 0.0236(11) 0.0268(10) 0.0317(11) 0.0099(8) 0.0069(8) 0.0096(8)
O211 0.0156(9) 0.0217(9) 0.0162(8) 0.0001(7) -0.0013(7) 0.0000(7)
O212 0.0178(10) 0.0253(9) 0.0265(10) 0.0022(8) 0.0008(8) 0.0000(8)
N1I 0.0130(10) 0.0143(9) 0.0181(10) -0.0007(8) 0.0043(8) -0.0001(8)
C201 0.0190(13) 0.0170(11) 0.0177(11) 0.0008(9) -0.0041(10) -0.0033(9)
C202 0.0248(14) 0.0232(13) 0.0160(11) -0.0017(10) 0.0032(10) -0.0081(11)
C203 0.0184(13) 0.0209(12) 0.0198(12) -0.0074(10) 0.0040(10) -0.0047(10)
C204 0.0136(11) 0.0148(10) 0.0189(10) -0.0037(10) 0.0001(9) -0.0014(10)
C205 0.0140(12) 0.0152(11) 0.0143(10) -0.0020(8) -0.0002(9) -0.0019(9)
C206 0.0153(12) 0.0179(11) 0.0138(10) -0.0023(9) -0.0005(9) -0.0015(9)
C207 0.0181(14) 0.0294(15) 0.0379(16) -0.0061(13) -0.0033(12) -0.0021(11)
C208 0.0187(15) 0.0340(17) 0.057(2) -0.0054(15) -0.0116(15) 0.0063(12)
C209 0.0126(10) 0.0146(10) 0.0153(10) -0.0013(9) 0.0012(8) 0.0019(10)
C210 0.0174(13) 0.0239(12) 0.0181(11) 0.0007(10) -0.0020(10) 0.0055(10)
C211 0.0173(13) 0.0182(11) 0.0126(10) 0.0036(9) -0.0004(9) 0.0016(9)
C212 0.0191(13) 0.0182(11) 0.0189(12) -0.0026(9) 0.0001(10) 0.0016(10)
C213 0.0126(11) 0.0170(10) 0.0198(11) -0.0007(10) 0.0046(9) 0.0009(10)
C214 0.0143(12) 0.0186(11) 0.0128(10) 0.0002(9) 0.0028(9) 0.0005(9)
C215 0.0135(12) 0.0172(11) 0.0156(11) 0.0016(9) 0.0014(9) 0.0018(9)
C216 0.0159(12) 0.0230(13) 0.0251(12) -0.0083(10) -0.0040(10) 0.0055(10)
C217 0.0205(14) 0.0257(13) 0.0281(14) -0.0010(11) -0.0104(11) 0.0049(11)
C218 0.0113(11) 0.0174(10) 0.0147(10) 0.0013(9) 0.0016(9) 0.0025(9)
C219 0.0147(12) 0.0189(12) 0.0185(11) -0.0054(9) -0.0022(9) 0.0017(9)
C220 0.0149(13) 0.0347(15) 0.0264(13) 0.0035(12) 0.0047(11) 0.0036(11)
C221 0.0126(11) 0.0164(10) 0.0140(10) 0.0009(8) 0.0024(9) 0.0021(8)
C222 0.0160(12) 0.0214(12) 0.0141(11) -0.0022(9) 0.0005(9) 0.0054(9)
C223 0.0143(12) 0.0270(14) 0.0235(12) -0.0021(10) 0.0028(10) 0.0025(10)
C224 0.0167(12) 0.0170(11) 0.0179(11) 0.0000(9) -0.0003(9) 0.0025(9)
C225 0.0167(12) 0.0159(11) 0.0224(12) -0.0015(9) -0.0024(10) 0.0003(9)
C226 0.0211(14) 0.0298(14) 0.0267(13) 0.0023(11) -0.0057(11) -0.0004(11)

loop_
_atom_type_symbol
_atom_type_description
_atom_type_scat_dispersion_real
_atom_type_scat_dispersion_imag
_atom_type_scat_source
C C 0.0033 0.0016 'International Tables Vol C Tables 4.2.6.8 and 6.1.1.4'
H H 0.0000 0.0000 'International Tables Vol C Tables 4.2.6.8 and 6.1.1.4'
Br Br -0.2901 2.4595 'International Tables Vol C Tables 4.2.6.8 and 6.1.1.4'
N N 0.0061 0.0033 'International Tables Vol C Tables 4.2.6.8 and 6.1.1.4'
O O 0.0106 0.0060 'International Tables Vol C Tables 4.2.6.8 and 6.1.1.4'

loop_
_geom_angle_atom_site_label_1
_geom_angle_atom_site_label_2
_geom_angle_atom_site_label_3
_geom_angle
C107 O101 C104 117.7(2)
C115 O104 C114 118.48(18)
C118 O106 C117 117.99(18)
C121 O108 C120 116.85(19)
C124 O110 C123 116.9(2)
C127 O112 C126 115.0(2)
C109 N101 C113 116.66(19)
C111 N101 C109 125.2(2)
C111 N101 C113 118.1(2)
C102 C101 Br11 118.9(2)
C102 C101 C106 121.9(2)
C106 C101 Br11 119.20(19)
C101 C102 H102 120.9
C103 C102 C101 118.1(3)
C103 C102 H102 120.9
C102 C103 H103 119.8
C104 C103 C102 120.3(2)
C104 C103 H103 119.8
O101 C104 C105 120.5(2)
C103 C104 O101 117.2(2)
C103 C104 C105 122.2(2)
C104 C105 C109 123.0(2)
C106 C105 C104 117.0(2)
C106 C105 C109 120.0(2)
C101 C106 C105 120.3(2)
C101 C106 H106 119.8
C105 C106 H106 119.8
O101 C107 C108 109.2(2)
O102 C107 O101 123.6(2)
O102 C107 C108 127.2(3)
C107 C108 H10A 109.5
C107 C108 H10B 109.5
C107 C108 H10C 109.5
H10A C108 H10B 109.5
H10A C108 H10C 109.5
H10B C108 H10C 109.5
N101 C109 C105 114.6(2)
C110 C109 N101 120.2(2)
C110 C109 C105 125.2(2)
C109 C110 H11A 120.0
C109 C110 H11B 120.0
H11A C110 H11B 120.0
O103 C111 N101 120.2(2)
O103 C111 C112 121.7(2)
N101 C111 C112 118.1(2)
C111 C112 H11C 109.5
C111 C112 H11D 109.5
C111 C112 H11E 109.5
H11C C112 H11D 109.5
H11C C112 H11E 109.5
H11D C112 H11E 109.5
N101 C113 H11F 109.3
N101 C113 H11G 109.3
N101 C113 C114 111.8(2)
H11F C113 H11G 107.9
C114 C113 H11F 109.3
C114 C113 H11G 109.3
O104 C114 C113 110.26(18)
O104 C114 H114 109.5
O104 C114 C117 106.66(17)
C113 C114 H114 109.5
C117 C114 C113 111.38(19)
C117 C114 H114 109.5
O104 C115 C116 110.9(2)
O105 C115 O104 123.5(2)
O105 C115 C116 125.7(2)
C115 C116 H11H 109.5
C115 C116 H11I 109.5
C115 C116 H11J 109.5
H11H C116 H11I 109.5
H11H C116 H11J 109.5
H11I C116 H11J 109.5
O106 C117 C114 108.81(18)
O106 C117 H117 110.2
O106 C117 C120 103.81(18)
C114 C117 H117 110.2
C114 C117 C120 113.38(19)
C120 C117 H117 110.2
O106 C118 C119 109.7(2)
O107 C118 O106 124.1(2)
O107 C118 C119 126.2(2)
C118 C119 H11K 109.5
C118 C119 H11L 109.5
C118 C119 H11M 109.5
H11K C119 H11L 109.5
H11K C119 H11M 109.5
H11L C119 H11M 109.5
O108 C120 C117 105.58(18)
O108 C120 H120 108.2
O108 C120 C123 109.30(19)
C117 C120 H120 108.2
C117 C120 C123 116.98(19)
C123 C120 H120 108.2
O108 C121 C122 110.6(2)
O109 C121 O108 123.5(2)
O109 C121 C122 125.9(2)
C121 C122 H12A 109.5
C121 C122 H12B 109.5
C121 C122 H12C 109.5
H12A C122 H12B 109.5
H12A C122 H12C 109.5
H12B C122 H12C 109.5
O110 C123 C120 107.60(19)
O110 C123 H123 109.5
O110 C123 C126 102.81(19)
C120 C123 H123 109.5
C126 C123 C120 117.6(2)
C126 C123 H123 109.5
O110 C124 C125 110.7(2)
O111 C124 O110 123.7(2)
O111 C124 C125 125.6(2)
C124 C125 H12D 109.5
C124 C125 H12E 109.5
C124 C125 H12F 109.5
H12D C125 H12E 109.5
H12D C125 H12F 109.5
H12E C125 H12F 109.5
O112 C126 C123 107.6(2)
O112 C126 H12G 110.2
O112 C126 H12H 110.2
C123 C126 H12G 110.2
C123 C126 H12H 110.2
H12G C126 H12H 108.5
O112 C127 C128 110.5(2)
O113 C127 O112 122.7(3)
O113 C127 C128 126.8(3)
C127 C128 H12I 109.5
C127 C128 H12J 109.5
C127 C128 H12K 109.5
H12I C128 H12J 109.5
H12I C128 H12K 109.5
H12J C128 H12K 109.5
C207 O201 C204 118.6(2)
C214 O204 C209 110.15(17)
C216 O205 C215 117.51(19)
C219 O207 C218 117.27(18)
C222 O209 C221 114.52(18)
C225 O211 C224 116.27(19)
C211 N1I C209 129.2(2)
C211 N1I C213 119.5(2)
C213 N1I C209 111.17(19)
C202 C201 Br21 119.85(19)
C206 C201 Br21 118.2(2)
C206 C201 C202 122.0(2)
C201 C202 H202 120.8
C203 C202 C201 118.3(2)
C203 C202 H202 120.8
C202 C203 H203 119.9
C202 C203 C204 120.3(2)
C204 C203 H203 119.9
C203 C204 O201 118.4(2)
C205 C204 O201 119.5(2)
C205 C204 C203 121.9(2)
C204 C205 C206 117.5(2)
C204 C205 C209 126.6(2)
C206 C205 C209 115.9(2)
C201 C206 C205 120.0(2)
C201 C206 H206 120.0
C205 C206 H206 120.0
O201 C207 C208 109.7(3)
O202 C207 O201 122.6(3)
O202 C207 C208 127.6(3)
C207 C208 H20A 109.5
C207 C208 H20B 109.5
C207 C208 H20C 109.5
H20A C208 H20B 109.5
H20A C208 H20C 109.5
H20B C208 H20C 109.5
O204 C209 N1I 102.15(17)
O204 C209 C205 103.60(18)
O204 C209 C210 108.09(18)
N1I C209 C205 112.12(18)
N1I C209 C210 111.7(2)
C210 C209 C205 117.6(2)
C209 C210 H21A 109.5
C209 C210 H21B 109.5
C209 C210 H21C 109.5
H21A C210 H21B 109.5
H21A C210 H21C 109.5
H21B C210 H21C 109.5
O203 C211 N1I 119.6(2)
O203 C211 C212 120.2(2)
N1I C211 C212 120.2(2)
C211 C212 H21D 109.5
C211 C212 H21E 109.5
C211 C212 H21F 109.5
H21D C212 H21E 109.5
H21D C212 H21F 109.5
H21E C212 H21F 109.5
N1I C213 H21G 111.5
N1I C213 H21H 111.5
N1I C213 C214 101.53(18)
H21G C213 H21H 109.3
C214 C213 H21G 111.5
C214 C213 H21H 111.5
O204 C214 C213 103.80(17)
O204 C214 H214 109.7
O204 C214 C215 108.82(19)
C213 C214 H214 109.7
C215 C214 C213 114.9(2)
C215 C214 H214 109.7
O205 C215 C214 107.18(19)
O205 C215 H215 108.5
O205 C215 C218 110.37(19)
C214 C215 H215 108.5
C218 C215 C214 113.8(2)
C218 C215 H215 108.5
O205 C216 C217 110.5(2)
O206 C216 O205 123.4(2)
O206 C216 C217 126.1(3)
C216 C217 H21I 109.5
C216 C217 H21J 109.5
C216 C217 H21K 109.5
H21I C217 H21J 109.5
H21I C217 H21K 109.5
H21J C217 H21K 109.5
O207 C218 C215 110.10(19)
O207 C218 H218 109.4
O207 C218 C221 105.21(18)
C215 C218 H218 109.4
C215 C218 C221 113.2(2)
C221 C218 H218 109.4
O207 C219 C220 110.2(2)
O208 C219 O207 123.7(2)
O208 C219 C220 126.2(2)
C219 C220 H22A 109.5
C219 C220 H22B 109.5
C219 C220 H22C 109.5
H22A C220 H22B 109.5
H22A C220 H22C 109.5
H22B C220 H22C 109.5
O209 C221 C218 105.53(18)
O209 C221 H221 108.8
O209 C221 C224 111.53(19)
C218 C221 H221 108.8
C224 C221 C218 113.2(2)
C224 C221 H221 108.8
O209 C222 C223 111.6(2)
O210 C222 O209 122.4(2)
O210 C222 C223 126.1(2)
C222 C223 H22D 109.5
C222 C223 H22E 109.5
C222 C223 H22F 109.5
H22D C223 H22E 109.5
H22D C223 H22F 109.5
H22E C223 H22F 109.5
O211 C224 C221 110.84(19)
O211 C224 H22G 109.5
O211 C224 H22H 109.5
C221 C224 H22G 109.5
C221 C224 H22H 109.5
H22G C224 H22H 108.1
O211 C225 C226 111.2(2)
O212 C225 O211 123.2(2)
O212 C225 C226 125.7(2)
C225 C226 H22I 109.5
C225 C226 H22J 109.5
C225 C226 H22K 109.5
H22I C226 H22J 109.5
H22I C226 H22K 109.5
H22J C226 H22K 109.5

loop_
_geom_bond_atom_site_label_1
_geom_bond_atom_site_label_2
_geom_bond_distance
Br11 C101 1.896(2)
O101 C104 1.396(3)
O101 C107 1.358(3)
O102 C107 1.201(3)
O103 C111 1.227(3)
O104 C114 1.454(3)
O104 C115 1.352(3)
O105 C115 1.203(3)
O106 C117 1.452(3)
O106 C118 1.357(3)
O107 C118 1.201(3)
O108 C120 1.446(3)
O108 C121 1.360(3)
O109 C121 1.199(3)
O110 C123 1.449(3)
O110 C124 1.357(3)
O111 C124 1.207(3)
O112 C126 1.437(3)
O112 C127 1.366(3)
O113 C127 1.193(3)
N101 C109 1.446(3)
N101 C111 1.367(3)
N101 C113 1.464(3)
C101 C102 1.387(4)
C101 C106 1.388(4)
C102 H102 0.9500
C102 C103 1.384(4)
C103 H103 0.9500
C103 C104 1.383(4)
C104 C105 1.400(3)
C105 C106 1.400(3)
C105 C109 1.492(4)
C106 H106 0.9500
C107 C108 1.487(4)
C108 H10A 0.9800
C108 H10B 0.9800
C108 H10C 0.9800
C109 C110 1.327(4)
C110 H11A 0.9500
C110 H11B 0.9500
C111 C112 1.517(4)
C112 H11C 0.9800
C112 H11D 0.9800
C112 H11E 0.9800
C113 H11F 0.9900
C113 H11G 0.9900
C113 C114 1.528(3)
C114 H114 1.0000
C114 C117 1.519(3)
C115 C116 1.494(4)
C116 H11H 0.9800
C116 H11I 0.9800
C116 H11J 0.9800
C117 H117 1.0000
C117 C120 1.528(3)
C118 C119 1.500(4)
C119 H11K 0.9800
C119 H11L 0.9800
C119 H11M 0.9800
C120 H120 1.0000
C120 C123 1.528(3)
C121 C122 1.492(4)
C122 H12A 0.9800
C122 H12B 0.9800
C122 H12C 0.9800
C123 H123 1.0000
C123 C126 1.516(4)
C124 C125 1.492(4)
C125 H12D 0.9800
C125 H12E 0.9800
C125 H12F 0.9800
C126 H12G 0.9900
C126 H12H 0.9900
C127 C128 1.500(4)
C128 H12I 0.9800
C128 H12J 0.9800
C128 H12K 0.9800
Br21 C201 1.905(3)
O201 C204 1.397(3)
O201 C207 1.377(3)
O202 C207 1.190(4)
O203 C211 1.230(3)
O204 C209 1.430(3)
O204 C214 1.426(3)
O205 C215 1.449(3)
O205 C216 1.361(3)
O206 C216 1.192(3)
O207 C218 1.444(3)
O207 C219 1.363(3)
O208 C219 1.198(3)
O209 C221 1.447(3)
O209 C222 1.364(3)
O210 C222 1.204(3)
O211 C224 1.447(3)
O211 C225 1.364(3)
O212 C225 1.204(3)
N1I C209 1.490(3)
N1I C211 1.355(3)
N1I C213 1.470(3)
C201 C202 1.389(4)
C201 C206 1.378(3)
C202 H202 0.9500
C202 C203 1.378(4)
C203 H203 0.9500
C203 C204 1.390(3)
C204 C205 1.388(3)
C205 C206 1.406(3)
C205 C209 1.545(3)
C206 H206 0.9500
C207 C208 1.491(4)
C208 H20A 0.9800
C208 H20B 0.9800
C208 H20C 0.9800
C209 C210 1.523(3)
C210 H21A 0.9800
C210 H21B 0.9800
C210 H21C 0.9800
C211 C212 1.503(4)
C212 H21D 0.9800
C212 H21E 0.9800
C212 H21F 0.9800
C213 H21G 0.9900
C213 H21H 0.9900
C213 C214 1.529(3)
C214 H214 1.0000
C214 C215 1.525(3)
C215 H215 1.0000
C215 C218 1.524(3)
C216 C217 1.496(4)
C217 H21I 0.9800
C217 H21J 0.9800
C217 H21K 0.9800
C218 H218 1.0000
C218 C221 1.528(3)
C219 C220 1.495(4)
C220 H22A 0.9800
C220 H22B 0.9800
C220 H22C 0.9800
C221 H221 1.0000
C221 C224 1.516(3)
C222 C223 1.489(4)
C223 H22D 0.9800
C223 H22E 0.9800
C223 H22F 0.9800
C224 H22G 0.9900
C224 H22H 0.9900
C225 C226 1.498(4)
C226 H22I 0.9800
C226 H22J 0.9800
C226 H22K 0.9800
